data_7030574
loop_
_publ_author_name
'Mendoza, Carolina'
'Benet-Buchholz, Jordi'
'Peric\'as, Miquel A.'
'Vilar, Ram\'on'

_publ_section_title
;
 Di-platinum complexes containing thiolato-urea ligands: structural and
 anion binding studies
;
_journal_coden_ASTM DTARAF
_journal_issue 16
_journal_name_full 'Dalton Transactions'
_journal_page_first 2974
_journal_page_last 2985
_journal_paper_doi 10.1039/b819612e
_journal_year 2009
_chemical_formula_sum 'C74 H74 F6 N4 O8 P4 Pt2 S4'
_chemical_formula_weight 1903.67
_space_group_IT_number 2
_symmetry_cell_setting triclinic
_symmetry_space_group_name_Hall '-P 1'
_symmetry_space_group_name_H-M 'P -1'
_atom_sites_solution_hydrogens geom
_atom_sites_solution_primary direct
_atom_sites_solution_secondary difmap
_audit_creation_method SHELXL-97
_cell_angle_alpha 66.789(3)
_cell_angle_beta 87.151(4)
_cell_angle_gamma 70.619(4)
_cell_formula_units_Z 1
_cell_length_a 12.3835(10)
_cell_length_b 12.9382(11)
_cell_length_c 13.7580(11)
_cell_measurement_reflns_used 4
_cell_measurement_temperature 100(2)
_cell_measurement_theta_max 0.00
_cell_measurement_theta_min 0.00
_cell_volume 1902.7(3)
_computing_cell_refinement 'Bruker-Nonius Apex v1.0-22 2002'
_computing_data_collection 'Bruker-Nonius Apex v1.0-22 2002'
_computing_data_reduction 'SAINT+ Version 7.06A Bruker-Nonius, 2004'
_computing_molecular_graphics 'Shelxtl Version 6.12 (Sheldrick, 2001)'
_computing_publication_material 'Shelxtl Version 6.12 (Sheldrick, 2001)'
_computing_structure_refinement 'Shelxtl Version 6.12 (Sheldrick, 2001)'
_computing_structure_solution 'Shelxtl Version 6.12 (Sheldrick, 2001)'
_diffrn_ambient_temperature 100(2)
_diffrn_detector_area_resol_mean 512
_diffrn_detector_type '4K CCD area detector APEX II'
_diffrn_measured_fraction_theta_full 0.812
_diffrn_measured_fraction_theta_max 0.812
_diffrn_measurement_device_type 'Kappa 4-axis goniometer bruker-nonius'
_diffrn_measurement_method
;
Fullsphere data collection, phi and omega scans
;
_diffrn_measurement_specimen_support 'magnetic support whith 10 micron nylon fiber cryoloop'
_diffrn_radiation_monochromator 'Multilayer Montel 200 mirrors'
_diffrn_radiation_type MoK\a
_diffrn_radiation_wavelength 0.71073
_diffrn_reflns_av_R_equivalents 0.0524
_diffrn_reflns_av_sigmaI/netI 0.0740
_diffrn_reflns_limit_h_max 17
_diffrn_reflns_limit_h_min -21
_diffrn_reflns_limit_k_max 20
_diffrn_reflns_limit_k_min -22
_diffrn_reflns_limit_l_max 24
_diffrn_reflns_limit_l_min -24
_diffrn_reflns_number 43039
_diffrn_reflns_theta_full 39.18
_diffrn_reflns_theta_max 39.18
_diffrn_reflns_theta_min 2.88
_diffrn_source 'rotating anode X-ray tube'
_diffrn_source_current 90
_diffrn_source_power 50
_diffrn_source_size '3 mm x 0.3 mm fine focus'
_diffrn_source_type 'Bruker-Nonius FR 591'
_exptl_absorpt_coefficient_mu 3.937
_exptl_absorpt_correction_T_max 1.0000
_exptl_absorpt_correction_T_min 0.8567
_exptl_absorpt_correction_type empirical
_exptl_absorpt_process_details
;
SADABS Version 2.1 2003 Bruker-Nonius
Blessing, Acta Cryst. (1995) A51 33-38
;
_exptl_crystal_colour yellow
_exptl_crystal_density_diffrn 1.661
_exptl_crystal_density_method 'not measured'
_exptl_crystal_description Block
_exptl_crystal_F_000 944
_exptl_crystal_size_max 0.20
_exptl_crystal_size_mid 0.20
_exptl_crystal_size_min 0.20
_refine_diff_density_max 11.483
_refine_diff_density_min -10.372
_refine_diff_density_rms 0.535
_refine_ls_extinction_method none
_refine_ls_goodness_of_fit_ref 1.162
_refine_ls_hydrogen_treatment noref
_refine_ls_matrix_type full
_refine_ls_number_parameters 445
_refine_ls_number_reflns 18175
_refine_ls_number_restraints 6
_refine_ls_restrained_S_all 1.165
_refine_ls_R_factor_all 0.1061
_refine_ls_R_factor_gt 0.0838
_refine_ls_shift/su_max 0.001
_refine_ls_shift/su_mean 0.000
_refine_ls_structure_factor_coef Fsqd
_refine_ls_weighting_details 'calc w=1/[\s^2^(Fo^2^)+(0.1867P)^2^+7.0124P] where P=(Fo^2^+2Fc^2^)/3'
_refine_ls_weighting_scheme calc
_refine_ls_wR_factor_gt 0.2478
_refine_ls_wR_factor_ref 0.2775
_reflns_number_gt 15000
_reflns_number_total 18175
_reflns_threshold_expression >2sigma(I)
_cod_duplicate_entry 7001012
_cod_data_source_file b819612e.txt
_cod_data_source_block cm113p-1
_cod_depositor_comments
;
The following automatic conversions were performed:

'_symmetry_cell_setting' value 'Triclinic' changed to 'triclinic'
according to
/usr/data/users/saulius/automatic-downloads/retrospective/RSC/lib/dictionaries/cif_core.dic
dictionary named 'cif_core.dic' version 2.4.2 from 2011-04-26.

Automatic conversion script
Id: cif_fix_values 2281 2013-09-26 08:29:07Z andrius 
;
_cod_original_sg_symbol_H-M P-1
_cod_database_code 7030574

loop_
_symmetry_equiv_pos_as_xyz
'x, y, z'
'-x, -y, -z'

loop_
_atom_site_label
_atom_site_type_symbol
_atom_site_fract_x
_atom_site_fract_y
_atom_site_fract_z
_atom_site_U_iso_or_equiv
_atom_site_adp_type
_atom_site_occupancy
_atom_site_symmetry_multiplicity
_atom_site_calc_flag
_atom_site_refinement_flags
Pt1 Pt 0.931973(17) 0.545372(17) 0.602411(14) 0.01067(8) Uani 1 1 d .
P1 P 0.76817(14) 0.54140(15) 0.68540(12) 0.0125(3) Uani 1 1 d .
S1 S 0.90582(14) 0.44663(14) 0.49711(11) 0.0124(3) Uani 1 1 d .
C1 C 0.7109(6) 0.4285(6) 0.6841(5) 0.0152(10) Uani 1 1 d .
N1 N 1.0815(6) 0.1228(5) 0.7356(5) 0.0198(11) Uani 1 1 d .
H1A H 1.0298 0.0937 0.7712 0.024 Uiso 1 1 calc R
O1 O 1.2647(6) 0.0792(6) 0.6896(5) 0.0289(13) Uani 1 1 d .
P2 P 0.98155(15) 0.63191(14) 0.70050(12) 0.0124(3) Uani 1 1 d .
C2 C 0.7264(7) 0.3229(7) 0.7738(6) 0.0235(14) Uani 1 1 d .
H2 H 0.7635 0.3109 0.8381 0.028 Uiso 1 1 calc R
N2 N 1.2118(6) -0.0657(6) 0.8209(5) 0.0257(14) Uani 1 1 d .
H2A H 1.1513 -0.0876 0.8402 0.031 Uiso 1 1 calc R
C3 C 0.6878(9) 0.2344(9) 0.7697(8) 0.0322(18) Uani 1 1 d .
H3 H 0.6985 0.1630 0.8313 0.039 Uiso 1 1 calc R
C4 C 0.6340(9) 0.2503(8) 0.6765(7) 0.0297(17) Uani 1 1 d .
H4 H 0.6085 0.1899 0.6738 0.036 Uiso 1 1 calc R
C5 C 0.6177(7) 0.3560(8) 0.5865(7) 0.0255(15) Uani 1 1 d .
H5 H 0.5807 0.3673 0.5224 0.031 Uiso 1 1 calc R
C6 C 0.6554(6) 0.4454(7) 0.5899(5) 0.0188(12) Uani 1 1 d .
H6 H 0.6435 0.5173 0.5285 0.023 Uiso 1 1 calc R
C7 C 0.6527(6) 0.6810(6) 0.6163(5) 0.0157(11) Uani 1 1 d .
C8 C 0.6480(6) 0.7366(6) 0.5055(5) 0.0191(12) Uani 1 1 d .
H8 H 0.7078 0.7043 0.4688 0.023 Uiso 1 1 calc R
C9 C 0.5556(7) 0.8394(7) 0.4490(6) 0.0237(14) Uani 1 1 d .
H9 H 0.5512 0.8757 0.3737 0.028 Uiso 1 1 calc R
C10 C 0.4694(7) 0.8889(7) 0.5033(7) 0.0255(15) Uani 1 1 d .
H10 H 0.4060 0.9583 0.4649 0.031 Uiso 1 1 calc R
C11 C 0.4765(7) 0.8370(7) 0.6124(7) 0.0252(15) Uani 1 1 d .
H11 H 0.4191 0.8728 0.6490 0.030 Uiso 1 1 calc R
C12 C 0.5666(6) 0.7327(7) 0.6700(6) 0.0204(13) Uani 1 1 d .
H12 H 0.5697 0.6967 0.7453 0.024 Uiso 1 1 calc R
C13 C 0.9248(6) 0.7940(6) 0.6467(5) 0.0157(11) Uani 1 1 d .
C14 C 0.8649(6) 0.8587(6) 0.5461(5) 0.0162(11) Uani 1 1 d .
H14 H 0.8506 0.8181 0.5065 0.019 Uiso 1 1 calc R
C15 C 0.8262(7) 0.9830(6) 0.5039(5) 0.0210(14) Uani 1 1 d .
H15 H 0.7873 1.0268 0.4345 0.025 Uiso 1 1 calc R
C16 C 0.8435(8) 1.0434(6) 0.5614(6) 0.0253(16) Uani 1 1 d .
H16 H 0.8158 1.1284 0.5321 0.030 Uiso 1 1 calc R
C17 C 0.9017(9) 0.9794(7) 0.6625(6) 0.0294(19) Uani 1 1 d .
H17 H 0.9134 1.0208 0.7025 0.035 Uiso 1 1 calc R
C18 C 0.9426(8) 0.8552(7) 0.7052(5) 0.0249(16) Uani 1 1 d .
H18 H 0.9828 0.8118 0.7741 0.030 Uiso 1 1 calc R
C19 C 1.1374(6) 0.5880(7) 0.7157(5) 0.0197(13) Uani 1 1 d .
C20 C 1.1996(7) 0.4657(8) 0.7556(7) 0.0300(18) Uani 1 1 d .
H20 H 1.1601 0.4098 0.7758 0.036 Uiso 1 1 calc R
C21 C 1.3192(8) 0.4252(11) 0.7661(9) 0.039(2) Uani 1 1 d .
H21 H 1.3614 0.3418 0.7940 0.047 Uiso 1 1 calc R
C22 C 1.3761(8) 0.5067(14) 0.7355(9) 0.050(4) Uani 1 1 d .
H22 H 1.4578 0.4793 0.7426 0.059 Uiso 1 1 calc R
C23 C 1.3162(9) 0.6262(14) 0.6953(9) 0.047(3) Uani 1 1 d .
H23 H 1.3563 0.6816 0.6739 0.056 Uiso 1 1 calc R
C24 C 1.1959(8) 0.6681(10) 0.6852(7) 0.0302(17) Uani 1 1 d .
H24 H 1.1546 0.7516 0.6574 0.036 Uiso 1 1 calc R
C25 C 0.7753(6) 0.5173(6) 0.8250(5) 0.0175(11) Uani 1 1 d .
H25A H 0.6975 0.5250 0.8492 0.021 Uiso 1 1 calc R
H25B H 0.8261 0.4342 0.8665 0.021 Uiso 1 1 calc R
C26 C 0.8196(8) 0.6030(7) 0.8511(6) 0.0256(16) Uani 1 1 d .
H26A H 0.7752 0.6866 0.8039 0.031 Uiso 1 1 calc R
H26B H 0.8060 0.5932 0.9253 0.031 Uiso 1 1 calc R
C27 C 0.9468(6) 0.5808(6) 0.8378(5) 0.0186(12) Uani 1 1 d .
H27A H 0.9891 0.4939 0.8740 0.022 Uiso 1 1 calc R
H27B H 0.9744 0.6213 0.8739 0.022 Uiso 1 1 calc R
C28 C 0.9448(6) 0.2890(6) 0.5902(5) 0.0165(11) Uani 1 1 d .
H28A H 0.8787 0.2774 0.6312 0.020 Uiso 1 1 calc R
H28B H 0.9611 0.2382 0.5493 0.020 Uiso 1 1 calc R
C29 C 1.0488(7) 0.2488(6) 0.6668(5) 0.0189(12) Uani 1 1 d .
H29A H 1.1141 0.2640 0.6261 0.023 Uiso 1 1 calc R
H29B H 1.0312 0.2963 0.7107 0.023 Uiso 1 1 calc R
C30 C 1.1928(7) 0.0490(7) 0.7452(5) 0.0210(13) Uani 1 1 d .
C31 C 1.3203(7) -0.1499(7) 0.8692(5) 0.0232(14) Uani 1 1 d .
C32 C 1.3246(8) -0.2649(8) 0.9320(8) 0.036(2) Uani 1 1 d .
H32 H 1.2563 -0.2845 0.9386 0.044 Uiso 1 1 calc R
C33 C 1.4269(10) -0.3521(10) 0.9855(8) 0.0369(19) Uiso 1 1 d .
H33 H 1.4286 -0.4311 1.0279 0.044 Uiso 1 1 calc R
C34 C 1.5267(9) -0.3251(9) 0.9778(7) 0.0329(17) Uiso 1 1 d .
H34 H 1.5969 -0.3852 1.0148 0.039 Uiso 1 1 calc R
C35 C 1.5240(9) -0.2102(9) 0.9161(8) 0.0351(18) Uiso 1 1 d .
H35 H 1.5924 -0.1910 0.9108 0.042 Uiso 1 1 calc R
C36 C 1.4207(8) -0.1222(9) 0.8616(8) 0.0326(19) Uani 1 1 d .
H36 H 1.4190 -0.0431 0.8192 0.039 Uiso 1 1 calc R
S1S S 0.98310(16) -0.18487(16) 0.99673(12) 0.0199(3) Uani 1 1 d .
O1S O 1.0227(7) -0.2020(7) 1.0997(5) 0.0381(19) Uani 1 1 d .
C1S C 0.8263(9) -0.1331(12) 0.9949(9) 0.048(3) Uani 1 1 d .
F1S F 0.7893(8) -0.0298(10) 1.0067(7) 0.082(4) Uani 1 1 d .
O2S O 1.0016(6) -0.0877(6) 0.9077(5) 0.0305(13) Uani 1 1 d .
F2S F 0.7772(7) -0.1129(9) 0.9035(7) 0.063(2) Uani 1 1 d .
O3S O 1.0113(10) -0.2932(6) 0.9804(6) 0.053(3) Uani 1 1 d .
F3S F 0.7924(10) -0.2079(12) 1.0752(10) 0.092(3) Uani 1 1 d U

loop_
_atom_site_aniso_label
_atom_site_aniso_U_11
_atom_site_aniso_U_22
_atom_site_aniso_U_33
_atom_site_aniso_U_23
_atom_site_aniso_U_13
_atom_site_aniso_U_12
Pt1 0.00975(11) 0.01143(11) 0.01462(10) -0.00662(7) 0.00006(6) -0.00636(7)
P1 0.0102(6) 0.0159(6) 0.0152(5) -0.0083(5) 0.0017(4) -0.0066(5)
S1 0.0117(6) 0.0147(6) 0.0163(5) -0.0086(4) 0.0015(4) -0.0081(5)
C1 0.014(2) 0.016(2) 0.019(2) -0.0096(18) 0.0000(17) -0.007(2)
N1 0.024(3) 0.016(2) 0.021(2) -0.0072(17) 0.0028(19) -0.010(2)
O1 0.025(3) 0.031(3) 0.025(2) -0.005(2) 0.0020(19) -0.010(2)
P2 0.0143(6) 0.0127(6) 0.0135(5) -0.0062(4) -0.0011(4) -0.0072(5)
C2 0.025(3) 0.023(3) 0.022(3) -0.008(2) -0.003(2) -0.010(3)
N2 0.020(3) 0.022(3) 0.027(3) -0.003(2) -0.002(2) -0.006(2)
C3 0.038(5) 0.028(4) 0.035(4) -0.012(3) -0.003(3) -0.016(4)
C4 0.034(4) 0.025(3) 0.039(4) -0.015(3) -0.001(3) -0.017(3)
C5 0.022(3) 0.029(3) 0.034(3) -0.018(3) -0.001(3) -0.011(3)
C6 0.015(2) 0.023(3) 0.023(2) -0.012(2) -0.0027(19) -0.008(2)
C7 0.014(2) 0.016(2) 0.020(2) -0.0090(18) 0.0018(18) -0.007(2)
C8 0.016(3) 0.019(3) 0.023(2) -0.007(2) 0.001(2) -0.009(2)
C9 0.021(3) 0.021(3) 0.026(3) -0.004(2) -0.002(2) -0.008(3)
C10 0.019(3) 0.016(3) 0.038(4) -0.010(2) -0.004(3) -0.003(2)
C11 0.019(3) 0.023(3) 0.034(3) -0.016(3) 0.001(2) -0.003(3)
C12 0.014(2) 0.024(3) 0.026(3) -0.015(2) 0.002(2) -0.005(2)
C13 0.022(3) 0.013(2) 0.016(2) -0.0068(17) -0.0011(19) -0.009(2)
C14 0.017(3) 0.015(2) 0.018(2) -0.0076(17) -0.0020(18) -0.006(2)
C15 0.022(3) 0.016(3) 0.022(2) -0.0075(19) -0.005(2) -0.002(2)
C16 0.034(4) 0.015(3) 0.025(3) -0.008(2) -0.004(3) -0.006(3)
C17 0.050(5) 0.017(3) 0.025(3) -0.012(2) -0.005(3) -0.011(3)
C18 0.039(4) 0.020(3) 0.018(2) -0.008(2) -0.007(2) -0.011(3)
C19 0.017(3) 0.026(3) 0.018(2) -0.010(2) -0.0026(19) -0.008(2)
C20 0.018(3) 0.030(4) 0.041(4) -0.015(3) -0.010(3) -0.004(3)
C21 0.017(3) 0.052(6) 0.044(5) -0.020(4) -0.006(3) -0.003(4)
C22 0.017(3) 0.084(9) 0.038(5) -0.019(5) -0.002(3) -0.011(5)
C23 0.027(4) 0.074(9) 0.042(5) -0.010(5) 0.000(4) -0.036(5)
C24 0.022(3) 0.042(5) 0.030(3) -0.009(3) 0.000(3) -0.021(3)
C25 0.018(3) 0.022(3) 0.016(2) -0.0087(19) 0.0043(18) -0.011(2)
C26 0.034(4) 0.021(3) 0.024(3) -0.013(2) -0.006(3) -0.006(3)
C27 0.022(3) 0.020(3) 0.015(2) -0.0048(18) -0.0032(19) -0.011(2)
C28 0.018(3) 0.012(2) 0.027(3) -0.0089(19) 0.006(2) -0.013(2)
C29 0.025(3) 0.017(2) 0.017(2) -0.0060(18) 0.000(2) -0.010(2)
C30 0.023(3) 0.021(3) 0.017(2) -0.0068(19) -0.003(2) -0.006(2)
C31 0.021(3) 0.025(3) 0.021(2) -0.007(2) -0.001(2) -0.006(3)
C32 0.027(4) 0.024(4) 0.037(4) 0.002(3) 0.008(3) -0.002(3)
C36 0.022(3) 0.036(4) 0.039(4) -0.014(3) -0.007(3) -0.008(3)
S1S 0.0235(7) 0.0201(7) 0.0171(5) -0.0087(5) -0.0010(5) -0.0069(6)
O1S 0.036(3) 0.049(4) 0.022(2) -0.020(2) -0.008(2) 0.003(3)
C1S 0.028(4) 0.055(7) 0.035(4) 0.010(4) 0.000(3) -0.015(5)
F1S 0.051(5) 0.101(7) 0.048(4) -0.034(4) -0.008(3) 0.038(5)
O2S 0.028(3) 0.033(3) 0.031(3) -0.007(2) 0.004(2) -0.017(3)
F2S 0.042(4) 0.076(6) 0.071(5) -0.015(4) -0.021(4) -0.032(4)
O3S 0.087(7) 0.022(3) 0.043(4) -0.016(3) -0.027(4) 0.000(4)
F3S 0.071(5) 0.097(5) 0.091(5) -0.004(4) 0.014(4) -0.048(4)

loop_
_atom_type_symbol
_atom_type_description
_atom_type_scat_dispersion_real
_atom_type_scat_dispersion_imag
_atom_type_scat_source
C C 0.0033 0.0016 'International Tables Vol C Tables 4.2.6.8 and 6.1.1.4'
H H 0.0000 0.0000 'International Tables Vol C Tables 4.2.6.8 and 6.1.1.4'
N N 0.0061 0.0033 'International Tables Vol C Tables 4.2.6.8 and 6.1.1.4'
O O 0.0106 0.0060 'International Tables Vol C Tables 4.2.6.8 and 6.1.1.4'
F F 0.0171 0.0103 'International Tables Vol C Tables 4.2.6.8 and 6.1.1.4'
P P 0.1023 0.0942 'International Tables Vol C Tables 4.2.6.8 and 6.1.1.4'
S S 0.1246 0.1234 'International Tables Vol C Tables 4.2.6.8 and 6.1.1.4'
Pt Pt -1.7033 8.3905 'International Tables Vol C Tables 4.2.6.8 and 6.1.1.4'

loop_
_geom_angle_atom_site_label_1
_geom_angle_atom_site_label_2
_geom_angle_atom_site_label_3
_geom_angle
_geom_angle_site_symmetry_3
P2 Pt1 P1 91.66(6) .
P2 Pt1 S1 172.63(6) .
P1 Pt1 S1 95.13(6) .
P2 Pt1 S1 91.98(6) 2_766
P1 Pt1 S1 175.37(5) 2_766
S1 Pt1 S1 81.38(7) 2_766
C7 P1 C25 107.1(3) .
C7 P1 C1 103.5(3) .
C25 P1 C1 103.6(3) .
C7 P1 Pt1 109.5(2) .
C25 P1 Pt1 116.7(2) .
C1 P1 Pt1 115.4(2) .
C28 S1 Pt1 104.2(2) .
C28 S1 Pt1 104.4(2) 2_766
Pt1 S1 Pt1 98.62(7) 2_766
C2 C1 C6 119.2(7) .
C2 C1 P1 121.2(5) .
C6 C1 P1 119.5(5) .
C30 N1 C29 120.0(7) .
C13 P2 C19 107.0(4) .
C13 P2 C27 106.2(3) .
C19 P2 C27 102.3(3) .
C13 P2 Pt1 115.9(2) .
C19 P2 Pt1 109.2(2) .
C27 P2 Pt1 115.1(3) .
C1 C2 C3 120.5(7) .
C30 N2 C31 125.1(8) .
C4 C3 C2 120.4(9) .
C3 C4 C5 119.5(9) .
C4 C5 C6 120.5(7) .
C5 C6 C1 119.8(7) .
C8 C7 C12 119.4(6) .
C8 C7 P1 118.5(5) .
C12 C7 P1 122.0(5) .
C9 C8 C7 120.1(6) .
C8 C9 C10 119.9(7) .
C11 C10 C9 120.0(6) .
C10 C11 C12 120.9(7) .
C11 C12 C7 119.7(7) .
C14 C13 C18 119.4(6) .
C14 C13 P2 120.4(5) .
C18 C13 P2 120.2(5) .
C15 C14 C13 119.8(6) .
C16 C15 C14 120.9(6) .
C15 C16 C17 119.7(7) .
C18 C17 C16 120.2(7) .
C17 C18 C13 120.0(6) .
C24 C19 C20 119.2(8) .
C24 C19 P2 123.8(6) .
C20 C19 P2 116.9(7) .
C21 C20 C19 120.3(10) .
C22 C21 C20 119.6(10) .
C23 C22 C21 120.5(9) .
C22 C23 C24 120.5(13) .
C19 C24 C23 119.9(11) .
C26 C25 P1 115.6(5) .
C27 C26 C25 112.7(6) .
C26 C27 P2 114.6(4) .
C29 C28 S1 112.7(5) .
N1 C29 C28 111.6(7) .
O1 C30 N1 123.4(7) .
O1 C30 N2 123.8(7) .
N1 C30 N2 112.6(7) .
C32 C31 C36 118.9(8) .
C32 C31 N2 117.1(9) .
C36 C31 N2 123.9(8) .
C31 C32 C33 120.8(11) .
C34 C33 C32 120.4(11) .
C33 C34 C35 119.7(9) .
C34 C35 C36 120.0(12) .
C31 C36 C35 120.2(10) .
O1S S1S O3S 114.0(4) .
O1S S1S O2S 116.4(5) .
O3S S1S O2S 113.6(5) .
O1S S1S C1S 104.3(5) .
O3S S1S C1S 104.5(7) .
O2S S1S C1S 102.0(4) .
F3S C1S F2S 111.9(14) .
F3S C1S F1S 105.6(12) .
F2S C1S F1S 106.8(9) .
F3S C1S S1S 111.1(8) .
F2S C1S S1S 111.2(9) .
F1S C1S S1S 110.0(11) .

loop_
_geom_bond_atom_site_label_1
_geom_bond_atom_site_label_2
_geom_bond_distance
_geom_bond_site_symmetry_2
Pt1 P2 2.2762(16) .
Pt1 P1 2.2834(17) .
Pt1 S1 2.3698(15) .
Pt1 S1 2.3819(17) 2_766
P1 C7 1.811(6) .
P1 C25 1.823(6) .
P1 C1 1.829(7) .
S1 C28 1.839(7) .
S1 Pt1 2.3819(17) 2_766
C1 C2 1.395(10) .
C1 C6 1.403(9) .
N1 C30 1.369(9) .
N1 C29 1.450(9) .
O1 C30 1.207(11) .
P2 C13 1.814(6) .
P2 C19 1.819(7) .
P2 C27 1.821(7) .
C2 C3 1.400(14) .
N2 C30 1.384(10) .
N2 C31 1.407(9) .
C3 C4 1.384(13) .
C4 C5 1.397(13) .
C5 C6 1.401(12) .
C7 C8 1.400(9) .
C7 C12 1.402(9) .
C8 C9 1.395(9) .
C9 C10 1.397(11) .
C10 C11 1.374(12) .
C11 C12 1.393(10) .
C13 C14 1.394(8) .
C13 C18 1.399(10) .
C14 C15 1.390(9) .
C15 C16 1.377(11) .
C16 C17 1.391(10) .
C17 C18 1.390(11) .
C19 C24 1.378(14) .
C19 C20 1.396(11) .
C20 C21 1.391(12) .
C21 C22 1.38(2) .
C22 C23 1.36(2) .
C23 C24 1.399(14) .
C25 C26 1.549(12) .
C26 C27 1.519(12) .
C28 C29 1.516(10) .
C31 C32 1.379(13) .
C31 C36 1.394(14) .
C32 C33 1.382(13) .
C33 C34 1.380(17) .
C34 C35 1.381(15) .
C35 C36 1.397(13) .
S1S O1S 1.431(6) .
S1S O3S 1.432(7) .
S1S O2S 1.443(7) .
S1S C1S 1.829(11) .
C1S F3S 1.310(15) .
C1S F2S 1.316(16) .
C1S F1S 1.33(2) .

loop_
_geom_torsion_atom_site_label_1
_geom_torsion_atom_site_label_2
_geom_torsion_atom_site_label_3
_geom_torsion_atom_site_label_4
_geom_torsion
_geom_torsion_site_symmetry_1
_geom_torsion_site_symmetry_4
P2 Pt1 P1 C7 87.7(2) . .
S1 Pt1 P1 C7 -95.2(2) . .
S1 Pt1 P1 C7 -54.2(7) 2_766 .
P2 Pt1 P1 C25 -34.1(3) . .
S1 Pt1 P1 C25 143.0(3) . .
S1 Pt1 P1 C25 -176.0(6) 2_766 .
P2 Pt1 P1 C1 -156.1(2) . .
S1 Pt1 P1 C1 21.0(2) . .
S1 Pt1 P1 C1 62.0(7) 2_766 .
P2 Pt1 S1 C28 81.3(5) . .
P1 Pt1 S1 C28 -75.7(2) . .
S1 Pt1 S1 C28 107.3(2) 2_766 .
P2 Pt1 S1 Pt1 -26.0(4) . 2_766
P1 Pt1 S1 Pt1 176.93(5) . 2_766
S1 Pt1 S1 Pt1 0.0 2_766 2_766
C7 P1 C1 C2 -137.7(6) . .
C25 P1 C1 C2 -26.0(6) . .
Pt1 P1 C1 C2 102.8(6) . .
C7 P1 C1 C6 45.6(6) . .
C25 P1 C1 C6 157.2(5) . .
Pt1 P1 C1 C6 -74.0(5) . .
P1 Pt1 P2 C13 -88.2(3) . .
S1 Pt1 P2 C13 114.7(5) . .
S1 Pt1 P2 C13 89.0(3) 2_766 .
P1 Pt1 P2 C19 151.0(3) . .
S1 Pt1 P2 C19 -6.2(5) . .
S1 Pt1 P2 C19 -31.9(3) 2_766 .
P1 Pt1 P2 C27 36.7(2) . .
S1 Pt1 P2 C27 -120.4(5) . .
S1 Pt1 P2 C27 -146.2(2) 2_766 .
C6 C1 C2 C3 0.4(11) . .
P1 C1 C2 C3 -176.4(7) . .
C1 C2 C3 C4 0.2(14) . .
C2 C3 C4 C5 -0.5(15) . .
C3 C4 C5 C6 0.1(14) . .
C4 C5 C6 C1 0.5(12) . .
C2 C1 C6 C5 -0.8(10) . .
P1 C1 C6 C5 176.1(6) . .
C25 P1 C7 C8 163.3(6) . .
C1 P1 C7 C8 -87.7(6) . .
Pt1 P1 C7 C8 35.9(7) . .
C25 P1 C7 C12 -18.7(8) . .
C1 P1 C7 C12 90.3(7) . .
Pt1 P1 C7 C12 -146.1(6) . .
C12 C7 C8 C9 -2.9(12) . .
P1 C7 C8 C9 175.2(7) . .
C7 C8 C9 C10 1.9(13) . .
C8 C9 C10 C11 0.7(14) . .
C9 C10 C11 C12 -2.3(14) . .
C10 C11 C12 C7 1.3(14) . .
C8 C7 C12 C11 1.3(12) . .
P1 C7 C12 C11 -176.7(7) . .
C19 P2 C13 C14 115.7(6) . .
C27 P2 C13 C14 -135.6(6) . .
Pt1 P2 C13 C14 -6.3(7) . .
C19 P2 C13 C18 -63.1(7) . .
C27 P2 C13 C18 45.6(8) . .
Pt1 P2 C13 C18 174.8(6) . .
C18 C13 C14 C15 1.6(12) . .
P2 C13 C14 C15 -177.2(6) . .
C13 C14 C15 C16 -1.8(12) . .
C14 C15 C16 C17 0.8(14) . .
C15 C16 C17 C18 0.3(16) . .
C16 C17 C18 C13 -0.4(16) . .
C14 C13 C18 C17 -0.5(14) . .
P2 C13 C18 C17 178.3(8) . .
C13 P2 C19 C24 -3.0(7) . .
C27 P2 C19 C24 -114.4(7) . .
Pt1 P2 C19 C24 123.2(6) . .
C13 P2 C19 C20 -179.5(6) . .
C27 P2 C19 C20 69.0(6) . .
Pt1 P2 C19 C20 -53.4(6) . .
C24 C19 C20 C21 1.0(12) . .
P2 C19 C20 C21 177.7(7) . .
C19 C20 C21 C22 -0.8(15) . .
C20 C21 C22 C23 -0.1(17) . .
C21 C22 C23 C24 0.6(18) . .
C20 C19 C24 C23 -0.5(13) . .
P2 C19 C24 C23 -177.0(8) . .
C22 C23 C24 C19 -0.3(16) . .
C7 P1 C25 C26 -70.0(6) . .
C1 P1 C25 C26 -179.0(5) . .
Pt1 P1 C25 C26 53.0(6) . .
P1 C25 C26 C27 -69.7(7) . .
C25 C26 C27 P2 73.8(7) . .
C13 P2 C27 C26 69.2(6) . .
C19 P2 C27 C26 -178.7(6) . .
Pt1 P2 C27 C26 -60.5(6) . .
Pt1 S1 C28 C29 -40.2(5) . .
Pt1 S1 C28 C29 62.8(5) 2_766 .
C30 N1 C29 C28 128.4(7) . .
S1 C28 C29 N1 -177.0(5) . .
C29 N1 C30 O1 -9.3(11) . .
C29 N1 C30 N2 174.6(6) . .
C31 N2 C30 O1 22.7(13) . .
C31 N2 C30 N1 -161.2(7) . .
C30 N2 C31 C32 -171.4(8) . .
C30 N2 C31 C36 12.1(13) . .
C36 C31 C32 C33 -1.0(15) . .
N2 C31 C32 C33 -177.6(9) . .
C31 C32 C33 C34 0.7(16) . .
C32 C33 C34 C35 0.0(16) . .
C33 C34 C35 C36 -0.3(15) . .
C32 C31 C36 C35 0.6(14) . .
N2 C31 C36 C35 177.0(8) . .
C34 C35 C36 C31 0.0(15) . .
O1S S1S C1S F3S -54.8(14) . .
O3S S1S C1S F3S 65.1(14) . .
O2S S1S C1S F3S -176.4(12) . .
O1S S1S C1S F2S 179.8(10) . .
O3S S1S C1S F2S -60.3(11) . .
O2S S1S C1S F2S 58.2(12) . .
O1S S1S C1S F1S 61.7(8) . .
O3S S1S C1S F1S -178.4(7) . .
O2S S1S C1S F1S -59.9(8) . .
